data_7157574
loop_
_publ_author_name
'Cheng, Cheng'
'Sun, Xiaobin'
'Miao, Zhiwei'

_publ_section_title
;
 A PPh<sub>3</sub>-catalyzed sequential annulation reaction to construct
 cyclopentane-fused dihydropyrazolone-pyrrolidinediones.
;
_journal_issue 29
_journal_name_full 'Organic &amp; biomolecular chemistry'
_journal_page_first 5577
_journal_page_last 5581
_journal_paper_doi 10.1039/d0ob00815j
_journal_volume 18
_journal_year 2020
_chemical_formula_sum 'C27 H24 N4 O5'
_chemical_formula_weight 484.50
_space_group_crystal_system triclinic
_space_group_IT_number 2
_space_group_name_Hall '-P 1'
_space_group_name_H-M_alt 'P -1'
_atom_sites_solution_hydrogens mixed
_audit_creation_method SHELXL-2018/3
_audit_update_record
;
2018-11-20 deposited with the CCDC.	2020-06-26 downloaded from the CCDC.
;
_cell_angle_alpha 75.11(3)
_cell_angle_beta 76.29(3)
_cell_angle_gamma 77.95(3)
_cell_formula_units_Z 2
_cell_length_a 8.0020(16)
_cell_length_b 12.123(2)
_cell_length_c 12.728(3)
_cell_measurement_reflns_used 2813
_cell_measurement_temperature 113(2)
_cell_measurement_theta_max 27.9183
_cell_measurement_theta_min 2.1563
_cell_volume 1144.8(5)
_computing_cell_refinement crystalclear
_computing_data_collection crystalclear
_computing_data_reduction crystalclear
_computing_molecular_graphics 'Bruker SHELXTL'
_computing_publication_material 'Bruker SHELXTL'
_computing_structure_refinement 'SHELXL-97 (Sheldrick, 1997)'
_computing_structure_solution 'SHELXS-97 (Sheldrick, 1990)'
_diffrn_ambient_temperature 113(2)
_diffrn_measured_fraction_theta_full 0.997
_diffrn_measured_fraction_theta_max 0.994
_diffrn_measurement_device_type 'rigaku saturn'
_diffrn_measurement_method '\w scans'
_diffrn_radiation_type MoK\a
_diffrn_radiation_wavelength 0.71073
_diffrn_reflns_av_R_equivalents 0.0462
_diffrn_reflns_av_unetI/netI 0.0728
_diffrn_reflns_Laue_measured_fraction_full 0.997
_diffrn_reflns_Laue_measured_fraction_max 0.994
_diffrn_reflns_limit_h_max 10
_diffrn_reflns_limit_h_min -10
_diffrn_reflns_limit_k_max 15
_diffrn_reflns_limit_k_min -14
_diffrn_reflns_limit_l_max 16
_diffrn_reflns_limit_l_min -16
_diffrn_reflns_number 14006
_diffrn_reflns_point_group_measured_fraction_full 0.997
_diffrn_reflns_point_group_measured_fraction_max 0.994
_diffrn_reflns_theta_full 25.242
_diffrn_reflns_theta_max 27.916
_diffrn_reflns_theta_min 1.688
_diffrn_standards_decay_% 0
_diffrn_standards_interval_count 0
_diffrn_standards_interval_time 0
_diffrn_standards_number 0
_exptl_absorpt_coefficient_mu 0.099
_exptl_absorpt_correction_T_max 1
_exptl_absorpt_correction_T_min 0.7229
_exptl_absorpt_correction_type multi-scan
_exptl_absorpt_process_details crystalclear
_exptl_crystal_density_diffrn 1.406
_exptl_crystal_F_000 508
_exptl_crystal_size_max 0.200
_exptl_crystal_size_mid 0.180
_exptl_crystal_size_min 0.120
_refine_diff_density_max 0.353
_refine_diff_density_min -0.313
_refine_diff_density_rms 0.075
_refine_ls_extinction_method none
_refine_ls_goodness_of_fit_ref 1.013
_refine_ls_hydrogen_treatment constr
_refine_ls_matrix_type full
_refine_ls_number_parameters 326
_refine_ls_number_reflns 5442
_refine_ls_number_restraints 0
_refine_ls_restrained_S_all 1.013
_refine_ls_R_factor_all 0.0849
_refine_ls_R_factor_gt 0.0524
_refine_ls_shift/su_max 0.003
_refine_ls_shift/su_mean 0.001
_refine_ls_structure_factor_coef Fsqd
_refine_ls_weighting_details 'w=1/[\s^2^(Fo^2^)+(0.0901P)^2^] where P=(Fo^2^+2Fc^2^)/3'
_refine_ls_weighting_scheme calc
_refine_ls_wR_factor_gt 0.1247
_refine_ls_wR_factor_ref 0.1699
_reflns_Friedel_coverage 0.000
_reflns_number_gt 3350
_reflns_number_total 5442
_reflns_threshold_expression 'I > 2\s(I)'
_cod_data_source_file d0ob00815j2.cif
_cod_data_source_block shelxl
_cod_depositor_comments
;
The following automatic conversions were performed:

data item '_exptl_absorpt_correction_type' value 'MULTI-SCAN' was
changed to 'multi-scan' in accordance with the
/home/data/users/saulius/crontab/automatic-downloads/rss-feeds/RSC/lib/dictionaries/cif_core.dic
dictionary named 'cif_core.dic' version 2.4.2 last updated on
2011-04-26.

Automatic conversion script
Id: cif_fix_values 7556 2019-12-06 15:28:31Z antanas 

 Adding full bibliography for 7157574.cif.
;
_cod_database_code 7157574
_shelx_shelxl_version_number 2018/3
_shelx_space_group_comment
;
The symmetry employed for this shelxl refinement is uniquely defined
by the following loop, which should always be used as a source of
symmetry information in preference to the above space-group names.
They are only intended as comments.
;
_shelx_estimated_absorpt_t_min 0.980
_shelx_estimated_absorpt_t_max 0.988

loop_
_space_group_symop_operation_xyz
'x, y, z'
'-x, -y, -z'

loop_
_atom_site_label
_atom_site_type_symbol
_atom_site_fract_x
_atom_site_fract_y
_atom_site_fract_z
_atom_site_U_iso_or_equiv
_atom_site_adp_type
_atom_site_occupancy
_atom_site_site_symmetry_order
_atom_site_calc_flag
_atom_site_refinement_flags_posn
_atom_site_refinement_flags_adp
_atom_site_refinement_flags_occupancy
_atom_site_disorder_assembly
_atom_site_disorder_group
O1 O 0.3801(2) 1.02647(13) 0.61835(13) 0.0249(4) Uani 1 1 d . . . . .
O2 O -0.0199(2) 0.68255(15) 0.87447(15) 0.0348(4) Uani 1 1 d . . . . .
O3 O 0.57081(19) 0.60209(13) 0.82629(13) 0.0262(4) Uani 1 1 d . . . . .
O4 O 0.4245(2) 0.60331(15) 0.58245(15) 0.0354(4) Uani 1 1 d . . . . .
O5 O 0.9498(2) 0.65952(14) 0.61966(15) 0.0316(4) Uani 1 1 d . . . . .
N1 N 0.3562(2) 0.97693(16) 0.90312(15) 0.0250(4) Uani 1 1 d . . . . .
N2 N 0.3369(2) 1.04760(15) 0.79856(15) 0.0232(4) Uani 1 1 d . . . . .
N3 N 0.2735(2) 0.62189(15) 0.86810(15) 0.0221(4) Uani 1 1 d . . . . .
N4 N 0.7059(2) 0.60894(15) 0.59013(16) 0.0229(4) Uani 1 1 d . . . . .
C1 C 0.2691(3) 1.16672(19) 0.7903(2) 0.0248(5) Uani 1 1 d . . . . .
C2 C 0.3397(4) 1.2472(2) 0.7004(2) 0.0391(6) Uani 1 1 d . . . . .
H2 H 0.435850 1.223375 0.646659 0.047 Uiso 1 1 calc R U . . .
C3 C 0.2671(5) 1.3629(2) 0.6905(3) 0.0558(9) Uani 1 1 d . . . . .
H3 H 0.313250 1.418870 0.629175 0.067 Uiso 1 1 calc R U . . .
C4 C 0.1307(5) 1.3966(2) 0.7678(3) 0.0623(11) Uani 1 1 d . . . . .
H4 H 0.080473 1.475890 0.759237 0.075 Uiso 1 1 calc R U . . .
C5 C 0.0639(4) 1.3169(2) 0.8590(3) 0.0502(8) Uani 1 1 d . . . . .
H5 H -0.031183 1.341460 0.912965 0.060 Uiso 1 1 calc R U . . .
C6 C 0.1359(3) 1.2011(2) 0.8713(2) 0.0318(6) Uani 1 1 d . . . . .
H6 H 0.093778 1.146188 0.935094 0.038 Uiso 1 1 calc R U . . .
C7 C 0.4761(3) 0.7837(2) 0.98544(19) 0.0301(5) Uani 1 1 d . . . . .
H7A H 0.466579 0.818404 1.046883 0.045 Uiso 1 1 d R U . . .
H7B H 0.593646 0.746284 0.965834 0.045 Uiso 1 1 d R U . . .
H7C H 0.398538 0.727779 1.005768 0.045 Uiso 1 1 d R U . . .
C8 C 0.4283(3) 0.87475(18) 0.88895(18) 0.0221(5) Uani 1 1 d . . . . .
C9 C 0.4702(3) 0.86656(17) 0.76878(17) 0.0192(4) Uani 1 1 d . . . . .
C10 C 0.3919(3) 0.98824(18) 0.71528(18) 0.0203(5) Uani 1 1 d . . . . .
C11 C 0.2674(3) 0.5115(2) 0.9480(2) 0.0305(5) Uani 1 1 d . . . . .
H11A H 0.337177 0.449193 0.912926 0.046 Uiso 1 1 calc R U . . .
H11B H 0.146463 0.497624 0.972951 0.046 Uiso 1 1 calc R U . . .
H11C H 0.314480 0.513537 1.011765 0.046 Uiso 1 1 calc R U . . .
C12 C 0.1283(3) 0.69776(19) 0.83538(19) 0.0231(5) Uani 1 1 d . . . . .
C13 C 0.1934(3) 0.79617(19) 0.74627(19) 0.0248(5) Uani 1 1 d . . . . .
H13A H 0.142052 0.871055 0.767157 0.030 Uiso 1 1 calc R U . . .
H13B H 0.162436 0.797062 0.675181 0.030 Uiso 1 1 calc R U . . .
C14 C 0.3922(3) 0.77472(18) 0.73604(18) 0.0200(5) Uani 1 1 d . . . . .
C15 C 0.4272(3) 0.65736(18) 0.81338(18) 0.0206(5) Uani 1 1 d . . . . .
C16 C 0.7730(3) 0.4871(2) 0.5917(2) 0.0350(6) Uani 1 1 d . . . . .
H16A H 0.683993 0.441456 0.631877 0.053 Uiso 1 1 d R U . . .
H16B H 0.872011 0.463709 0.627086 0.053 Uiso 1 1 d R U . . .
H16C H 0.807160 0.476024 0.517059 0.053 Uiso 1 1 d R U . . .
C17 C 0.5314(3) 0.6542(2) 0.59273(19) 0.0257(5) Uani 1 1 d . . . . .
C18 C 0.4999(3) 0.77352(18) 0.61648(18) 0.0211(5) Uani 1 1 d . . . . .
H18 H 0.441830 0.832086 0.559695 0.025 Uiso 1 1 calc R U . . .
C19 C 0.6799(3) 0.79940(18) 0.61443(18) 0.0203(5) Uani 1 1 d . . . . .
H19 H 0.715871 0.858924 0.546435 0.024 Uiso 1 1 calc R U . . .
C20 C 0.7987(3) 0.68461(19) 0.61013(18) 0.0248(5) Uani 1 1 d . . . . .
C21 C 0.6703(3) 0.84401(18) 0.71932(18) 0.0198(5) Uani 1 1 d . . . . .
H21 H 0.725935 0.779545 0.772994 0.024 Uiso 1 1 calc R U . . .
C22 C 0.7551(3) 0.94997(18) 0.70473(19) 0.0218(5) Uani 1 1 d . . . . .
C23 C 0.7884(3) 0.9737(2) 0.7989(2) 0.0275(5) Uani 1 1 d . . . . .
H23 H 0.764882 0.921521 0.868477 0.033 Uiso 1 1 calc R U . . .
C24 C 0.8551(3) 1.0720(2) 0.7923(2) 0.0344(6) Uani 1 1 d . . . . .
H24 H 0.874683 1.087828 0.857404 0.041 Uiso 1 1 calc R U . . .
C25 C 0.8936(3) 1.1476(2) 0.6913(2) 0.0360(6) Uani 1 1 d . . . . .
H25 H 0.940941 1.214599 0.686921 0.043 Uiso 1 1 calc R U . . .
C26 C 0.8631(3) 1.1256(2) 0.5966(2) 0.0349(6) Uani 1 1 d . . . . .
H26 H 0.889510 1.177338 0.527125 0.042 Uiso 1 1 calc R U . . .
C27 C 0.7936(3) 1.0271(2) 0.6039(2) 0.0290(5) Uani 1 1 d . . . . .
H27 H 0.772122 1.012357 0.538846 0.035 Uiso 1 1 calc R U . . .

loop_
_atom_site_aniso_label
_atom_site_aniso_U_11
_atom_site_aniso_U_22
_atom_site_aniso_U_33
_atom_site_aniso_U_23
_atom_site_aniso_U_13
_atom_site_aniso_U_12
O1 0.0300(9) 0.0218(8) 0.0200(8) 0.0014(6) -0.0082(7) -0.0010(6)
O2 0.0216(8) 0.0429(10) 0.0342(10) 0.0032(8) -0.0050(7) -0.0077(7)
O3 0.0223(8) 0.0269(9) 0.0265(9) -0.0026(7) -0.0076(7) 0.0016(6)
O4 0.0295(9) 0.0380(10) 0.0465(11) -0.0179(9) -0.0098(8) -0.0092(7)
O5 0.0199(8) 0.0309(9) 0.0421(11) -0.0100(8) -0.0052(7) 0.0019(7)
N1 0.0289(10) 0.0249(10) 0.0191(10) -0.0013(8) -0.0069(8) -0.0016(8)
N2 0.0286(10) 0.0198(10) 0.0202(10) -0.0036(8) -0.0075(8) 0.0005(8)
N3 0.0192(9) 0.0217(10) 0.0225(10) 0.0017(8) -0.0057(7) -0.0034(7)
N4 0.0228(9) 0.0175(9) 0.0282(10) -0.0065(8) -0.0055(8) -0.0002(7)
C1 0.0305(12) 0.0191(11) 0.0284(12) -0.0061(9) -0.0141(10) -0.0010(9)
C2 0.0630(18) 0.0251(14) 0.0315(14) -0.0030(11) -0.0133(13) -0.0111(12)
C3 0.113(3) 0.0198(14) 0.0436(18) -0.0004(13) -0.0377(19) -0.0135(16)
C4 0.119(3) 0.0205(14) 0.063(2) -0.0191(15) -0.062(2) 0.0169(16)
C5 0.071(2) 0.0373(16) 0.0499(19) -0.0290(15) -0.0301(16) 0.0205(14)
C6 0.0401(14) 0.0254(13) 0.0334(14) -0.0117(11) -0.0165(11) 0.0040(10)
C7 0.0372(13) 0.0311(13) 0.0205(12) -0.0032(10) -0.0079(10) -0.0025(10)
C8 0.0232(11) 0.0221(11) 0.0197(11) -0.0031(9) -0.0045(9) -0.0024(9)
C9 0.0216(11) 0.0153(10) 0.0174(10) 0.0001(8) -0.0042(8) 0.0003(8)
C10 0.0174(10) 0.0225(11) 0.0206(11) -0.0039(9) -0.0034(8) -0.0031(8)
C11 0.0315(13) 0.0288(13) 0.0280(13) 0.0033(10) -0.0069(10) -0.0083(10)
C12 0.0170(11) 0.0302(12) 0.0230(11) -0.0060(10) -0.0063(9) -0.0025(9)
C13 0.0205(11) 0.0252(12) 0.0265(12) -0.0006(9) -0.0065(9) -0.0031(9)
C14 0.0153(10) 0.0232(11) 0.0198(11) -0.0026(9) -0.0045(8) -0.0009(8)
C15 0.0219(11) 0.0189(11) 0.0201(11) -0.0013(9) -0.0073(9) -0.0016(8)
C16 0.0342(14) 0.0217(12) 0.0487(17) -0.0115(11) -0.0091(12) 0.0024(10)
C17 0.0283(12) 0.0275(13) 0.0218(12) -0.0067(10) -0.0043(9) -0.0045(9)
C18 0.0206(11) 0.0228(12) 0.0192(11) -0.0041(9) -0.0036(8) -0.0026(8)
C19 0.0176(10) 0.0211(11) 0.0215(11) -0.0040(9) -0.0034(8) -0.0027(8)
C20 0.0243(12) 0.0281(12) 0.0210(11) -0.0065(10) -0.0005(9) -0.0051(9)
C21 0.0160(10) 0.0196(11) 0.0222(11) -0.0021(9) -0.0061(8) 0.0004(8)
C22 0.0164(10) 0.0217(11) 0.0265(12) -0.0063(9) -0.0038(9) -0.0004(8)
C23 0.0203(11) 0.0343(13) 0.0301(13) -0.0085(11) -0.0061(10) -0.0058(9)
C24 0.0313(13) 0.0390(15) 0.0394(15) -0.0178(12) -0.0078(11) -0.0074(11)
C25 0.0316(13) 0.0298(14) 0.0505(17) -0.0117(12) -0.0079(12) -0.0097(10)
C26 0.0318(13) 0.0361(14) 0.0370(15) -0.0036(12) -0.0044(11) -0.0140(11)
C27 0.0279(12) 0.0330(14) 0.0286(13) -0.0070(11) -0.0061(10) -0.0091(10)

loop_
_atom_type_symbol
_atom_type_description
_atom_type_scat_dispersion_real
_atom_type_scat_dispersion_imag
_atom_type_scat_source
C C 0.0033 0.0016 'International Tables Vol C Tables 4.2.6.8 and 6.1.1.4'
H H 0.0000 0.0000 'International Tables Vol C Tables 4.2.6.8 and 6.1.1.4'
N N 0.0061 0.0033 'International Tables Vol C Tables 4.2.6.8 and 6.1.1.4'
O O 0.0106 0.0060 'International Tables Vol C Tables 4.2.6.8 and 6.1.1.4'

loop_
_geom_angle_atom_site_label_1
_geom_angle_atom_site_label_2
_geom_angle_atom_site_label_3
_geom_angle
_geom_angle_site_symmetry_1
_geom_angle_site_symmetry_3
_geom_angle_publ_flag
C8 N1 N2 107.88(18) . . ?
C10 N2 N1 112.59(17) . . ?
C10 N2 C1 128.21(19) . . ?
N1 N2 C1 119.19(18) . . ?
C15 N3 C12 113.33(18) . . ?
C15 N3 C11 121.48(18) . . ?
C12 N3 C11 125.11(18) . . ?
C17 N4 C20 112.54(18) . . ?
C17 N4 C16 122.27(19) . . ?
C20 N4 C16 123.80(18) . . ?
C6 C1 C2 120.9(2) . . ?
C6 C1 N2 119.8(2) . . ?
C2 C1 N2 119.3(2) . . ?
C3 C2 C1 118.8(3) . . ?
C3 C2 H2 120.6 . . ?
C1 C2 H2 120.6 . . ?
C4 C3 C2 120.5(3) . . ?
C4 C3 H3 119.8 . . ?
C2 C3 H3 119.8 . . ?
C3 C4 C5 120.7(3) . . ?
C3 C4 H4 119.6 . . ?
C5 C4 H4 119.6 . . ?
C4 C5 C6 119.8(3) . . ?
C4 C5 H5 120.1 . . ?
C6 C5 H5 120.1 . . ?
C1 C6 C5 119.2(3) . . ?
C1 C6 H6 120.4 . . ?
C5 C6 H6 120.4 . . ?
C8 C7 H7A 109.5 . . ?
C8 C7 H7B 109.6 . . ?
H7A C7 H7B 109.5 . . ?
C8 C7 H7C 109.3 . . ?
H7A C7 H7C 109.5 . . ?
H7B C7 H7C 109.5 . . ?
N1 C8 C7 119.4(2) . . ?
N1 C8 C9 112.98(19) . . ?
C7 C8 C9 127.29(19) . . ?
C8 C9 C10 100.28(17) . . ?
C8 C9 C14 118.11(17) . . ?
C10 C9 C14 109.92(16) . . ?
C8 C9 C21 114.06(17) . . ?
C10 C9 C21 109.60(17) . . ?
C14 C9 C21 104.74(16) . . ?
O1 C10 N2 126.2(2) . . ?
O1 C10 C9 127.8(2) . . ?
N2 C10 C9 105.98(18) . . ?
N3 C11 H11A 109.5 . . ?
N3 C11 H11B 109.5 . . ?
H11A C11 H11B 109.5 . . ?
N3 C11 H11C 109.5 . . ?
H11A C11 H11C 109.5 . . ?
H11B C11 H11C 109.5 . . ?
O2 C12 N3 123.7(2) . . ?
O2 C12 C13 128.6(2) . . ?
N3 C12 C13 107.72(17) . . ?
C12 C13 C14 105.70(17) . . ?
C12 C13 H13A 110.6 . . ?
C14 C13 H13A 110.6 . . ?
C12 C13 H13B 110.6 . . ?
C14 C13 H13B 110.6 . . ?
H13A C13 H13B 108.7 . . ?
C15 C14 C13 103.47(17) . . ?
C15 C14 C18 110.66(18) . . ?
C13 C14 C18 115.21(18) . . ?
C15 C14 C9 110.01(16) . . ?
C13 C14 C9 116.07(18) . . ?
C18 C14 C9 101.56(16) . . ?
O3 C15 N3 124.2(2) . . ?
O3 C15 C14 126.31(19) . . ?
N3 C15 C14 109.45(17) . . ?
N4 C16 H16A 109.5 . . ?
N4 C16 H16B 109.4 . . ?
H16A C16 H16B 109.5 . . ?
N4 C16 H16C 109.5 . . ?
H16A C16 H16C 109.5 . . ?
H16B C16 H16C 109.5 . . ?
O4 C17 N4 124.6(2) . . ?
O4 C17 C18 126.9(2) . . ?
N4 C17 C18 108.34(18) . . ?
C17 C18 C19 105.56(18) . . ?
C17 C18 C14 111.14(18) . . ?
C19 C18 C14 106.55(17) . . ?
C17 C18 H18 111.1 . . ?
C19 C18 H18 111.1 . . ?
C14 C18 H18 111.1 . . ?
C20 C19 C18 103.90(17) . . ?
C20 C19 C21 113.96(18) . . ?
C18 C19 C21 108.30(17) . . ?
C20 C19 H19 110.2 . . ?
C18 C19 H19 110.2 . . ?
C21 C19 H19 110.2 . . ?
O5 C20 N4 123.6(2) . . ?
O5 C20 C19 127.8(2) . . ?
N4 C20 C19 108.56(18) . . ?
C22 C21 C19 117.39(18) . . ?
C22 C21 C9 111.47(17) . . ?
C19 C21 C9 104.06(16) . . ?
C22 C21 H21 107.8 . . ?
C19 C21 H21 107.8 . . ?
C9 C21 H21 107.8 . . ?
C27 C22 C23 118.2(2) . . ?
C27 C22 C21 123.6(2) . . ?
C23 C22 C21 118.1(2) . . ?
C24 C23 C22 120.9(2) . . ?
C24 C23 H23 119.5 . . ?
C22 C23 H23 119.5 . . ?
C23 C24 C25 120.2(2) . . ?
C23 C24 H24 119.9 . . ?
C25 C24 H24 119.9 . . ?
C24 C25 C26 120.1(2) . . ?
C24 C25 H25 120.0 . . ?
C26 C25 H25 120.0 . . ?
C25 C26 C27 119.6(2) . . ?
C25 C26 H26 120.2 . . ?
C27 C26 H26 120.2 . . ?
C22 C27 C26 121.1(2) . . ?
C22 C27 H27 119.5 . . ?
C26 C27 H27 119.5 . . ?

loop_
_geom_bond_atom_site_label_1
_geom_bond_atom_site_label_2
_geom_bond_distance
_geom_bond_site_symmetry_2
_geom_bond_publ_flag
O1 C10 1.220(3) . ?
O2 C12 1.205(3) . ?
O3 C15 1.228(2) . ?
O4 C17 1.202(3) . ?
O5 C20 1.211(3) . ?
N1 C8 1.291(3) . ?
N1 N2 1.409(2) . ?
N2 C10 1.369(3) . ?
N2 C1 1.419(3) . ?
N3 C15 1.358(3) . ?
N3 C12 1.398(3) . ?
N3 C11 1.460(3) . ?
N4 C17 1.385(3) . ?
N4 C20 1.397(3) . ?
N4 C16 1.459(3) . ?
C1 C6 1.374(3) . ?
C1 C2 1.389(4) . ?
C2 C3 1.388(4) . ?
C2 H2 0.9500 . ?
C3 C4 1.355(5) . ?
C3 H3 0.9500 . ?
C4 C5 1.382(5) . ?
C4 H4 0.9500 . ?
C5 C6 1.385(3) . ?
C5 H5 0.9500 . ?
C6 H6 0.9500 . ?
C7 C8 1.491(3) . ?
C7 H7A 0.9600 . ?
C7 H7B 0.9600 . ?
C7 H7C 0.9600 . ?
C8 C9 1.511(3) . ?
C9 C10 1.527(3) . ?
C9 C14 1.567(3) . ?
C9 C21 1.570(3) . ?
C11 H11A 0.9800 . ?
C11 H11B 0.9800 . ?
C11 H11C 0.9800 . ?
C12 C13 1.505(3) . ?
C13 C14 1.537(3) . ?
C13 H13A 0.9900 . ?
C13 H13B 0.9900 . ?
C14 C15 1.522(3) . ?
C14 C18 1.563(3) . ?
C16 H16A 0.9600 . ?
C16 H16B 0.9600 . ?
C16 H16C 0.9600 . ?
C17 C18 1.511(3) . ?
C18 C19 1.530(3) . ?
C18 H18 1.0000 . ?
C19 C20 1.518(3) . ?
C19 C21 1.545(3) . ?
C19 H19 1.0000 . ?
C21 C22 1.525(3) . ?
C21 H21 1.0000 . ?
C22 C27 1.390(3) . ?
C22 C23 1.398(3) . ?
C23 C24 1.380(3) . ?
C23 H23 0.9500 . ?
C24 C25 1.382(4) . ?
C24 H24 0.9500 . ?
C25 C26 1.383(4) . ?
C25 H25 0.9500 . ?
C26 C27 1.393(3) . ?
C26 H26 0.9500 . ?
C27 H27 0.9500 . ?

loop_
_geom_torsion_atom_site_label_1
_geom_torsion_atom_site_label_2
_geom_torsion_atom_site_label_3
_geom_torsion_atom_site_label_4
_geom_torsion
_geom_torsion_site_symmetry_1
_geom_torsion_site_symmetry_2
_geom_torsion_site_symmetry_3
_geom_torsion_site_symmetry_4
_geom_torsion_publ_flag
C8 N1 N2 C10 2.4(2) . . . . ?
C8 N1 N2 C1 -176.54(19) . . . . ?
C10 N2 C1 C6 142.3(2) . . . . ?
N1 N2 C1 C6 -38.9(3) . . . . ?
C10 N2 C1 C2 -38.1(3) . . . . ?
N1 N2 C1 C2 140.7(2) . . . . ?
C6 C1 C2 C3 -3.4(4) . . . . ?
N2 C1 C2 C3 177.1(2) . . . . ?
C1 C2 C3 C4 0.5(4) . . . . ?
C2 C3 C4 C5 1.4(5) . . . . ?
C3 C4 C5 C6 -0.5(4) . . . . ?
C2 C1 C6 C5 4.3(4) . . . . ?
N2 C1 C6 C5 -176.1(2) . . . . ?
C4 C5 C6 C1 -2.4(4) . . . . ?
N2 N1 C8 C7 175.65(19) . . . . ?
N2 N1 C8 C9 1.3(2) . . . . ?
N1 C8 C9 C10 -4.0(2) . . . . ?
C7 C8 C9 C10 -177.8(2) . . . . ?
N1 C8 C9 C14 -123.3(2) . . . . ?
C7 C8 C9 C14 62.9(3) . . . . ?
N1 C8 C9 C21 113.0(2) . . . . ?
C7 C8 C9 C21 -60.8(3) . . . . ?
N1 N2 C10 O1 175.2(2) . . . . ?
C1 N2 C10 O1 -5.9(4) . . . . ?
N1 N2 C10 C9 -5.0(2) . . . . ?
C1 N2 C10 C9 173.9(2) . . . . ?
C8 C9 C10 O1 -175.0(2) . . . . ?
C14 C9 C10 O1 -49.9(3) . . . . ?
C21 C9 C10 O1 64.7(3) . . . . ?
C8 C9 C10 N2 5.1(2) . . . . ?
C14 C9 C10 N2 130.23(18) . . . . ?
C21 C9 C10 N2 -115.17(19) . . . . ?
C15 N3 C12 O2 -179.4(2) . . . . ?
C11 N3 C12 O2 4.0(4) . . . . ?
C15 N3 C12 C13 0.7(3) . . . . ?
C11 N3 C12 C13 -175.9(2) . . . . ?
O2 C12 C13 C14 176.0(2) . . . . ?
N3 C12 C13 C14 -4.1(2) . . . . ?
C12 C13 C14 C15 5.5(2) . . . . ?
C12 C13 C14 C18 126.5(2) . . . . ?
C12 C13 C14 C9 -115.1(2) . . . . ?
C8 C9 C14 C15 -49.6(2) . . . . ?
C10 C9 C14 C15 -163.70(17) . . . . ?
C21 C9 C14 C15 78.6(2) . . . . ?
C8 C9 C14 C13 67.4(2) . . . . ?
C10 C9 C14 C13 -46.7(2) . . . . ?
C21 C9 C14 C13 -164.35(17) . . . . ?
C8 C9 C14 C18 -166.82(17) . . . . ?
C10 C9 C14 C18 79.05(19) . . . . ?
C21 C9 C14 C18 -38.61(19) . . . . ?
C12 N3 C15 O3 -177.4(2) . . . . ?
C11 N3 C15 O3 -0.6(3) . . . . ?
C12 N3 C15 C14 3.1(2) . . . . ?
C11 N3 C15 C14 179.84(18) . . . . ?
C13 C14 C15 O3 175.1(2) . . . . ?
C18 C14 C15 O3 51.2(3) . . . . ?
C9 C14 C15 O3 -60.3(3) . . . . ?
C13 C14 C15 N3 -5.4(2) . . . . ?
C18 C14 C15 N3 -129.32(19) . . . . ?
C9 C14 C15 N3 119.25(19) . . . . ?
C20 N4 C17 O4 -176.8(2) . . . . ?
C16 N4 C17 O4 -9.8(4) . . . . ?
C20 N4 C17 C18 0.2(3) . . . . ?
C16 N4 C17 C18 167.2(2) . . . . ?
O4 C17 C18 C19 -176.7(2) . . . . ?
N4 C17 C18 C19 6.3(2) . . . . ?
O4 C17 C18 C14 68.1(3) . . . . ?
N4 C17 C18 C14 -108.8(2) . . . . ?
C15 C14 C18 C17 29.5(2) . . . . ?
C13 C14 C18 C17 -87.5(2) . . . . ?
C9 C14 C18 C17 146.24(17) . . . . ?
C15 C14 C18 C19 -85.1(2) . . . . ?
C13 C14 C18 C19 158.03(18) . . . . ?
C9 C14 C18 C19 31.7(2) . . . . ?
C17 C18 C19 C20 -9.8(2) . . . . ?
C14 C18 C19 C20 108.42(19) . . . . ?
C17 C18 C19 C21 -131.33(18) . . . . ?
C14 C18 C19 C21 -13.1(2) . . . . ?
C17 N4 C20 O5 174.4(2) . . . . ?
C16 N4 C20 O5 7.7(4) . . . . ?
C17 N4 C20 C19 -6.9(2) . . . . ?
C16 N4 C20 C19 -173.6(2) . . . . ?
C18 C19 C20 O5 -171.1(2) . . . . ?
C21 C19 C20 O5 -53.4(3) . . . . ?
C18 C19 C20 N4 10.3(2) . . . . ?
C21 C19 C20 N4 127.95(19) . . . . ?
C20 C19 C21 C22 110.1(2) . . . . ?
C18 C19 C21 C22 -134.85(18) . . . . ?
C20 C19 C21 C9 -126.23(18) . . . . ?
C18 C19 C21 C9 -11.2(2) . . . . ?
C8 C9 C21 C22 -70.8(2) . . . . ?
C10 C9 C21 C22 40.8(2) . . . . ?
C14 C9 C21 C22 158.63(17) . . . . ?
C8 C9 C21 C19 161.80(17) . . . . ?
C10 C9 C21 C19 -86.70(19) . . . . ?
C14 C9 C21 C19 31.2(2) . . . . ?
C19 C21 C22 C27 19.5(3) . . . . ?
C9 C21 C22 C27 -100.4(2) . . . . ?
C19 C21 C22 C23 -163.59(18) . . . . ?
C9 C21 C22 C23 76.6(2) . . . . ?
C27 C22 C23 C24 1.0(3) . . . . ?
C21 C22 C23 C24 -176.06(19) . . . . ?
C22 C23 C24 C25 -1.4(4) . . . . ?
C23 C24 C25 C26 0.8(4) . . . . ?
C24 C25 C26 C27 0.0(4) . . . . ?
C23 C22 C27 C26 -0.2(3) . . . . ?
C21 C22 C27 C26 176.8(2) . . . . ?
C25 C26 C27 C22 -0.4(4) . . . . ?
